data_7039628
loop_
_publ_author_name
'Lam, Jolie'
'G\"unther, Benjamin A R'
'Farrell, Jeffrey M.'
'Eisenberger, Patrick'
'Bestvater, Brian P.'
'Newman, Paul D.'
'Melen, Rebecca L.'
'Crudden, Cathleen M.'
'Stephan, Douglas W.'

_publ_section_title
;
 Chiral carbene-borane adducts: precursors for borenium catalysts for
 asymmetric FLP hydrogenations.
;
_journal_issue 39
_journal_name_full 'Dalton transactions (Cambridge, England : 2003)'
_journal_page_first 15303
_journal_paper_doi 10.1039/c6dt02202b
_journal_volume 45
_journal_year 2016
_chemical_absolute_configuration unk
_chemical_formula_moiety 'C13 H23 B N2 O2'
_chemical_formula_sum 'C13 H23 B N2 O2'
_chemical_formula_weight 250.16
_chemical_name_systematic
;
 ? 
;
_space_group_crystal_system orthorhombic
_space_group_IT_number 19
_space_group_name_Hall 'P 2ac 2ab'
_space_group_name_H-M_alt 'P 21 21 21'
_symmetry_Int_Tables_number 19
_symmetry_space_group_name_Hall 'P 2ac 2ab'
_symmetry_space_group_name_H-M 'P 21 21 21'
_audit_creation_date 2016-02-10
_audit_creation_method
;
Olex2 1.2
(compiled 2015.09.30 svn.r3233 for OlexSys, GUI svn.r5103)
;
_audit_update_record
;
2016-05-26 deposited with the CCDC.
2016-06-23 downloaded from the CCDC.
;
_cell_angle_alpha 90
_cell_angle_beta 90
_cell_angle_gamma 90
_cell_formula_units_Z 4
_cell_length_a 8.0304(5)
_cell_length_b 9.0974(5)
_cell_length_c 19.4205(11)
_cell_measurement_reflns_used 4597
_cell_measurement_temperature 150(2)
_cell_measurement_theta_max 25.45
_cell_measurement_theta_min 2.47
_cell_volume 1418.78(14)
_computing_cell_refinement 'SAINT v8.34A (Bruker, 2013)'
_computing_data_collection 'Bruker APEX2'
_computing_data_reduction 'SAINT v8.34A (Bruker, 2013)'
_computing_molecular_graphics 'Olex2 (Dolomanov et al., 2009)'
_computing_publication_material 'Olex2 (Dolomanov et al., 2009)'
_computing_structure_refinement 'olex2.refine (Bourhis et al., 2015)'
_computing_structure_solution 'SHELXS-97 (Sheldrick, 2008)'
_diffrn_ambient_temperature 149.76
_diffrn_measured_fraction_theta_full 0.9942
_diffrn_measured_fraction_theta_max 0.9942
_diffrn_measurement_device_type 'Bruker APEX-II CCD'
_diffrn_measurement_method '\f and \w scans'
_diffrn_radiation_type 'Mo K\a'
_diffrn_radiation_wavelength 0.71073
_diffrn_reflns_av_R_equivalents 0.0357
_diffrn_reflns_av_unetI/netI 0.0382
_diffrn_reflns_limit_h_max 10
_diffrn_reflns_limit_h_min -10
_diffrn_reflns_limit_k_max 11
_diffrn_reflns_limit_k_min -11
_diffrn_reflns_limit_l_max 23
_diffrn_reflns_limit_l_min -25
_diffrn_reflns_number 10303
_diffrn_reflns_theta_full 27.5038
_diffrn_reflns_theta_max 27.50
_diffrn_reflns_theta_min 2.10
_diffrn_standards_number 0
_exptl_absorpt_coefficient_mu 0.077
_exptl_absorpt_correction_T_max 0.7456
_exptl_absorpt_correction_T_min 0.7056
_exptl_absorpt_correction_type multi-scan
_exptl_absorpt_process_details
;
SADABS-2014/5 (Bruker,2014/5) was used for absorption correction.
wR2(int) was 0.0764 before and 0.0332 after correction.
The Ratio of minimum to maximum transmission is 0.9464.
The \l/2 correction factor is 0.00150.
;
_exptl_crystal_colour colourless
_exptl_crystal_colour_primary colourless
_exptl_crystal_density_diffrn 1.1710
_exptl_crystal_density_method 'not measured'
_exptl_crystal_description prism
_exptl_crystal_F_000 544.2313
_exptl_crystal_size_max 0.5
_exptl_crystal_size_mid 0.4
_exptl_crystal_size_min 0.3
_refine_diff_density_max 0.2093
_refine_diff_density_min -0.2202
_refine_diff_density_rms 0.0460
_refine_ls_abs_structure_details 'Flack, H. D. (1983). Acta Cryst. A39, 876-881.'
_refine_ls_abs_structure_Flack 0.2(13)
_refine_ls_d_res_high 0.7695
_refine_ls_d_res_low 9.7103
_refine_ls_goodness_of_fit_ref 1.0359
_refine_ls_hydrogen_treatment mixed
_refine_ls_matrix_type full
_refine_ls_number_constraints 30
_refine_ls_number_parameters 178
_refine_ls_number_reflns 3244
_refine_ls_number_restraints 0
_refine_ls_restrained_S_all 1.0359
_refine_ls_R_factor_all 0.0498
_refine_ls_R_factor_gt 0.0378
_refine_ls_shift/su_max 0.0000
_refine_ls_shift/su_mean 0.0000
_refine_ls_structure_factor_coef Fsqd
_refine_ls_weighting_details 'w=1/[\s^2^(Fo^2^)+(0.0469P)^2^+0.0409P] where P=(Fo^2^+2Fc^2^)/3'
_refine_ls_weighting_scheme calc
_refine_ls_wR_factor_gt 0.0817
_refine_ls_wR_factor_ref 0.0875
_reflns_Friedel_coverage 0.989
_reflns_limit_h_max 10
_reflns_limit_h_min -10
_reflns_limit_k_max 11
_reflns_limit_k_min -11
_reflns_limit_l_max 25
_reflns_limit_l_min -24
_reflns_number_gt 2744
_reflns_number_total 3244
_reflns_threshold_expression I>=2u(I)
_cod_data_source_file c6dt02202b2.cif
_cod_data_source_block AJ003_0m
_cod_depositor_comments 'Adding full bibliography for 7039626--7039633.cif.'
_cod_original_sg_symbol_Hall ' P 2ac 2ab'
_cod_database_code 7039628
_olex2_refinement_description
;
1. Fixed Uiso
 At 1.2 times of:
  All C(H) groups, All C(H,H) groups
 At 1.5 times of:
  All C(H,H,H) groups
2.a Ternary CH refined with riding coordinates:
 C2(H2), C3(H3), C5(H5), C6(H6)
2.b Secondary CH2 refined with riding coordinates:
 C10(H10a,H10b), C12(H12a,H12b)
2.c Idealised Me refined as rotating group:
 C1(H1a,H1b,H1c), C7(H7a,H7b,H7c), C8(H8a,H8b,H8c), C13(H13a,H13b,H13c)
;
_olex2_submission_special_instructions 'No special instructions were received'

loop_
_space_group_symop_id
_space_group_symop_operation_xyz
1 x,y,z
2 x+1/2,-y+1/2,-z
3 -x,y+1/2,-z+1/2
4 -x+1/2,-y,z+1/2

loop_
_atom_site_label
_atom_site_type_symbol
_atom_site_fract_x
_atom_site_fract_y
_atom_site_fract_z
_atom_site_U_iso_or_equiv
_atom_site_adp_type
_atom_site_occupancy
_atom_site_refinement_flags_posn
O1 O -0.66119(13) 0.04040(12) -0.88119(5) 0.0257(3) Uani 1.000000 .
O2 O -0.89027(13) -0.03290(12) -1.02634(5) 0.0253(3) Uani 1.000000 .
N1 N -1.05522(14) -0.08580(13) -0.93408(6) 0.0187(3) Uani 1.000000 .
N2 N -0.91839(14) -0.03271(12) -0.84515(6) 0.0190(3) Uani 1.000000 .
C1 C -1.2265(2) 0.16772(16) -0.99858(10) 0.0342(4) Uani 1.000000 .
H1a H -1.3157(2) 0.24121(17) -0.9985(7) 0.0513(6) Uiso 1.000000 GR
H1b H -1.1539(13) 0.1835(6) -0.9587(4) 0.0513(6) Uiso 1.000000 GR
H1c H -1.1613(14) 0.1771(5) -1.0410(4) 0.0513(6) Uiso 1.000000 GR
C2 C -1.30224(18) 0.01407(15) -0.99480(8) 0.0240(3) Uani 1.000000 .
H2 H -1.36720(18) 0.00805(15) -0.95096(8) 0.0289(4) Uiso 1.000000 R
C3 C -1.16913(18) -0.10665(15) -0.99244(7) 0.0207(3) Uani 1.000000 .
H3 H -1.22363(18) -0.20523(15) -0.98915(7) 0.0249(4) Uiso 1.000000 R
C4 C -1.06888(18) -0.08439(15) -0.86462(7) 0.0194(3) Uani 1.000000 .
C5 C -0.82710(19) -0.01463(16) -0.77975(7) 0.0217(3) Uani 1.000000 .
H5 H -0.89224(19) 0.04950(16) -0.74776(7) 0.0260(4) Uiso 1.000000 R
C6 C -0.7908(2) -0.16224(17) -0.74525(7) 0.0248(3) Uani 1.000000 .
H6 H -0.9001(2) -0.20712(17) -0.73229(7) 0.0298(4) Uiso 1.000000 R
C7 C -0.6916(2) -0.1392(2) -0.67907(8) 0.0398(4) Uani 1.000000 .
H7a H -0.5798(6) -0.1037(13) -0.69047(9) 0.0597(7) Uiso 1.000000 GR
H7b H -0.7483(9) -0.0666(10) -0.6501(3) 0.0597(7) Uiso 1.000000 GR
H7c H -0.6831(13) -0.2326(4) -0.6542(3) 0.0597(7) Uiso 1.000000 GR
C8 C -0.7028(2) -0.26889(17) -0.79328(8) 0.0304(4) Uani 1.000000 .
H8a H -0.5916(6) -0.2312(7) -0.8042(5) 0.0457(6) Uiso 1.000000 GR
H8b H -0.6928(13) -0.3649(4) -0.7708(3) 0.0457(6) Uiso 1.000000 GR
H8c H -0.7673(8) -0.2793(10) -0.8358(3) 0.0457(6) Uiso 1.000000 GR
C9 C -0.81487(17) -0.00460(15) -0.90034(7) 0.0203(3) Uani 1.000000 .
C10 C -0.6740(2) 0.07009(17) -0.80729(8) 0.0267(4) Uani 1.000000 .
H10a H -0.5718(2) 0.03694(17) -0.78338(8) 0.0320(4) Uiso 1.000000 R
H10b H -0.6878(2) 0.17683(17) -0.79917(8) 0.0320(4) Uiso 1.000000 R
C11 C -0.90227(18) -0.03777(16) -0.95671(7) 0.0198(3) Uani 1.000000 .
C12 C -1.04084(18) -0.10671(18) -1.05168(8) 0.0256(3) Uani 1.000000 .
H12a H -1.08609(18) -0.05380(18) -1.09211(8) 0.0307(4) Uiso 1.000000 R
H12b H -1.01464(18) -0.20881(18) -1.06561(8) 0.0307(4) Uiso 1.000000 R
C13 C -1.4238(2) -0.0128(2) -1.05404(9) 0.0355(4) Uani 1.000000 .
H13a H -1.3672(5) 0.0046(13) -1.09799(9) 0.0533(6) Uiso 1.000000 GR
H13b H -1.4634(12) -0.1147(4) -1.0523(4) 0.0533(6) Uiso 1.000000 GR
H13c H -1.5187(8) 0.0542(10) -1.0498(4) 0.0533(6) Uiso 1.000000 GR
B1 B -1.2217(2) -0.1368(2) -0.81847(10) 0.0262(4) Uani 1.000000 .
H1d H -1.189(2) -0.1225(19) -0.7637(9) 0.036(5) Uiso 1.000000 .
H1e H -1.330(3) -0.064(2) -0.8327(10) 0.067(7) Uiso 1.000000 .
H1f H -1.251(3) -0.259(2) -0.8318(10) 0.061(6) Uiso 1.000000 .

loop_
_atom_site_aniso_label
_atom_site_aniso_U_11
_atom_site_aniso_U_22
_atom_site_aniso_U_33
_atom_site_aniso_U_12
_atom_site_aniso_U_13
_atom_site_aniso_U_23
O1 0.0162(5) 0.0384(6) 0.0225(6) -0.0072(5) 0.0002(4) -0.0007(4)
O2 0.0224(5) 0.0362(6) 0.0173(5) -0.0047(5) 0.0003(4) 0.0001(4)
N1 0.0143(6) 0.0205(6) 0.0213(7) -0.0010(5) -0.0004(5) 0.0016(5)
N2 0.0164(6) 0.0222(6) 0.0183(6) 0.0003(5) 0.0015(5) 0.0011(5)
C1 0.0359(9) 0.0235(7) 0.0431(10) 0.0046(7) -0.0033(8) -0.0006(7)
C2 0.0194(7) 0.0247(7) 0.0280(8) 0.0026(6) -0.0028(6) -0.0011(6)
C3 0.0202(7) 0.0196(6) 0.0224(8) -0.0016(6) -0.0035(6) -0.0008(6)
C4 0.0182(7) 0.0182(7) 0.0217(8) 0.0029(6) -0.0011(6) 0.0016(5)
C5 0.0189(7) 0.0278(7) 0.0184(7) 0.0004(6) 0.0002(6) -0.0050(6)
C6 0.0228(8) 0.0332(8) 0.0186(8) 0.0006(7) -0.0005(6) 0.0025(6)
C7 0.0421(11) 0.0550(11) 0.0222(9) 0.0072(10) -0.0062(8) -0.0006(8)
C8 0.0326(10) 0.0285(8) 0.0302(9) 0.0049(7) -0.0045(7) 0.0010(6)
C9 0.0158(7) 0.0227(7) 0.0222(8) -0.0013(6) 0.0019(6) 0.0006(6)
C10 0.0250(8) 0.0328(8) 0.0223(8) -0.0044(7) -0.0008(7) -0.0056(6)
C11 0.0189(7) 0.0215(7) 0.0190(7) 0.0003(6) 0.0028(6) 0.0021(6)
C12 0.0220(8) 0.0297(8) 0.0251(9) 0.0005(6) -0.0042(6) -0.0046(6)
C13 0.0281(9) 0.0343(9) 0.0443(10) 0.0064(8) -0.0124(8) -0.0029(8)
B1 0.0193(8) 0.0309(9) 0.0283(10) -0.0022(7) 0.0036(7) 0.0059(7)

loop_
_atom_type_symbol
_atom_type_scat_dispersion_real
_atom_type_scat_dispersion_imag
_atom_type_scat_Cromer_Mann_a1
_atom_type_scat_Cromer_Mann_a2
_atom_type_scat_Cromer_Mann_a3
_atom_type_scat_Cromer_Mann_a4
_atom_type_scat_Cromer_Mann_b1
_atom_type_scat_Cromer_Mann_b2
_atom_type_scat_Cromer_Mann_b3
_atom_type_scat_Cromer_Mann_b4
_atom_type_scat_Cromer_Mann_c
_atom_type_scat_source
_atom_type_scat_dispersion_source
H 0.00000 0.00000 0.49300 0.32291 0.14019 0.04081 10.51090 26.12570 3.14236 57.79970 0.0030380000826 'International Tables Volume C Table 6.1.1.4 (pp. 500-502)' 'Henke, Gullikson and Davis, At. Data and Nucl. Data Tables, 1993, 54, 2'
C 0.00347 0.00161 2.31000 1.02000 1.58860 0.86500 20.84390 10.20750 0.56870 51.65120 0.215599998832 'International Tables Volume C Table 6.1.1.4 (pp. 500-502)' 'Henke, Gullikson and Davis, At. Data and Nucl. Data Tables, 1993, 54, 2'
B 0.00141 0.00067 2.05450 1.33260 1.09790 0.70680 23.21850 1.02100 60.34980 0.14030 -0.193200007081 'International Tables Volume C Table 6.1.1.4 (pp. 500-502)' 'Henke, Gullikson and Davis, At. Data and Nucl. Data Tables, 1993, 54, 2'
O 0.01158 0.00611 3.04850 2.28680 1.54630 0.86700 13.27710 5.70110 0.32390 32.90890 0.250800013542 'International Tables Volume C Table 6.1.1.4 (pp. 500-502)' 'Henke, Gullikson and Davis, At. Data and Nucl. Data Tables, 1993, 54, 2'
N 0.00653 0.00323 12.21260 3.13220 2.01250 1.16630 0.00570 9.89330 28.99750 0.58260 -11.5290002823 'International Tables Volume C Table 6.1.1.4 (pp. 500-502)' 'Henke, Gullikson and Davis, At. Data and Nucl. Data Tables, 1993, 54, 2'

loop_
_geom_angle_atom_site_label_1
_geom_angle_atom_site_label_2
_geom_angle_atom_site_label_3
_geom_angle
C10 O1 C9 105.13(11)
C12 O2 C11 105.12(11)
C4 N1 C3 136.04(12)
C11 N1 C3 110.53(11)
C11 N1 C4 112.81(12)
C5 N2 C4 136.40(12)
C9 N2 C4 112.70(11)
C9 N2 C5 110.40(11)
H1b C1 H1a 109.5
H1c C1 H1a 109.5
H1c C1 H1b 109.5
C2 C1 H1a 109.5
C2 C1 H1b 109.5
C2 C1 H1c 109.5
H2 C2 C1 107.39(10)
C3 C2 C1 112.31(12)
C3 C2 H2 107.39(8)
C13 C2 C1 111.41(13)
C13 C2 H2 107.39(9)
C13 C2 C3 110.68(12)
C2 C3 N1 111.40(11)
H3 C3 N1 109.83(7)
H3 C3 C2 109.83(7)
C12 C3 N1 99.17(10)
C12 C3 C2 116.30(12)
C12 C3 H3 109.83(8)
N2 C4 N1 102.11(12)
B1 C4 N1 128.35(14)
B1 C4 N2 129.50(14)
H5 C5 N2 109.87(7)
C6 C5 N2 111.95(11)
C6 C5 H5 109.87(8)
C10 C5 N2 98.78(11)
C10 C5 H5 109.87(8)
C10 C5 C6 115.98(13)
H6 C6 C5 107.57(8)
C7 C6 C5 110.36(13)
C7 C6 H6 107.57(9)
C8 C6 C5 112.36(12)
C8 C6 H6 107.57(9)
C8 C6 C7 111.19(14)
H7a C7 C6 109.5
H7b C7 C6 109.5
H7b C7 H7a 109.5
H7c C7 C6 109.5
H7c C7 H7a 109.5
H7c C7 H7b 109.5
H8a C8 C6 109.5
H8b C8 C6 109.5
H8b C8 H8a 109.5
H8c C8 C6 109.5
H8c C8 H8a 109.5
H8c C8 H8b 109.5
N2 C9 O1 113.08(11)
C11 C9 O1 140.69(13)
C11 C9 N2 106.15(12)
C5 C10 O1 107.65(12)
H10a C10 O1 110.18(8)
H10a C10 C5 110.18(8)
H10b C10 O1 110.18(7)
H10b C10 C5 110.18(8)
H10b C10 H10a 108.5
N1 C11 O2 113.09(12)
C9 C11 O2 140.60(14)
C9 C11 N1 106.22(12)
C3 C12 O2 107.43(11)
H12a C12 O2 110.23(8)
H12a C12 C3 110.23(8)
H12b C12 O2 110.23(8)
H12b C12 C3 110.23(8)
H12b C12 H12a 108.5
H13a C13 C2 109.5
H13b C13 C2 109.5
H13b C13 H13a 109.5
H13c C13 C2 109.5
H13c C13 H13a 109.5
H13c C13 H13b 109.5
H1d B1 C4 108.7(10)
H1e B1 C4 106.2(11)
H1e B1 H1d 110.6(14)
H1f B1 C4 108.6(11)
H1f B1 H1d 112.1(13)
H1f B1 H1e 110.4(15)

loop_
_geom_bond_atom_site_label_1
_geom_bond_atom_site_label_2
_geom_bond_distance
O1 C9 1.3524(17)
O1 C10 1.4640(18)
O2 C11 1.3564(16)
O2 C12 1.4680(18)
N1 C3 1.4687(17)
N1 C4 1.3535(19)
N1 C11 1.3757(18)
N2 C4 1.3508(18)
N2 C5 1.4758(18)
N2 C9 1.3802(17)
C1 H1a 0.9800
C1 H1b 0.9800
C1 H1c 0.9800
C1 C2 1.526(2)
C2 H2 1.0000
C2 C3 1.5333(19)
C2 C13 1.529(2)
C3 H3 1.0000
C3 C12 1.544(2)
C4 B1 1.593(2)
C5 H5 1.0000
C5 C6 1.529(2)
C5 C10 1.546(2)
C6 H6 1.0000
C6 C7 1.527(2)
C6 C8 1.520(2)
C7 H7a 0.9800
C7 H7b 0.9800
C7 H7c 0.9800
C8 H8a 0.9800
C8 H8b 0.9800
C8 H8c 0.9800
C9 C11 1.335(2)
C10 H10a 0.9900
C10 H10b 0.9900
C12 H12a 0.9900
C12 H12b 0.9900
C13 H13a 0.9800
C13 H13b 0.9800
C13 H13c 0.9800
B1 H1d 1.104(17)
B1 H1e 1.13(2)
B1 H1f 1.16(2)
